data_1505553
loop_
_publ_author_name
'Ebata, Hideaki'
'Miyazaki, Eigo'
'Yamamoto, Tatsuya'
'Takimiya, Kazuo'

_publ_section_title
;
 Synthesis, properties, and structures of
 benzo[1,2-b:4,5-b']bis[b]benzothiophene and
 benzo[1,2-b:4,5-b']bis[b]benzoselenophene.
;
_journal_issue 22
_journal_name_full 'Organic letters'
_journal_page_first 4499
_journal_page_last 4502
_journal_paper_doi 10.1021/ol701815j
_journal_volume 9
_journal_year 2007
_chemical_formula_moiety 'C18 H10 Se2 '
_chemical_formula_sum 'C18 H10 Se2'
_chemical_formula_weight 384.20
_space_group_IT_number 14
_symmetry_cell_setting monoclinic
_symmetry_Int_Tables_number 14
_symmetry_space_group_name_Hall '-P 2yab'
_symmetry_space_group_name_H-M 'P 1 21/a 1'
_audit_creation_date 'Wed Oct  1 12:48:43 2005'
_audit_creation_method 'by teXsan'
_cell_angle_alpha 90
_cell_angle_beta 103.934(9)
_cell_angle_gamma 90
_cell_formula_units_Z 4
_cell_length_a 14.646(2)
_cell_length_b 8.669(1)
_cell_length_c 10.955(1)
_cell_measurement_reflns_used 25
_cell_measurement_temperature 298.2
_cell_measurement_theta_max 17.5
_cell_measurement_theta_min 15.0
_cell_volume 1350.0(3)
_computing_cell_refinement WinAFC
_computing_data_collection WinAFC
_computing_data_reduction 'teXsan Ver. 1.11'
_computing_publication_material 'teXsan Ver. 1.11'
_computing_structure_refinement SHELXL97
_computing_structure_solution SIR92
_diffrn_measured_fraction_theta_full 0.9993
_diffrn_measured_fraction_theta_max 0.9993
_diffrn_measurement_device_type 'Rigaku AFC7R'
_diffrn_measurement_method \w-2\q
_diffrn_radiation_type 'Mo K\a'
_diffrn_radiation_wavelength 0.7107
_diffrn_reflns_av_R_equivalents 0.023
_diffrn_reflns_limit_h_max 19
_diffrn_reflns_limit_h_min -10
_diffrn_reflns_limit_k_max 11
_diffrn_reflns_limit_k_min 0
_diffrn_reflns_limit_l_max 13
_diffrn_reflns_limit_l_min -14
_diffrn_reflns_number 3976
_diffrn_reflns_theta_full 27.50
_diffrn_reflns_theta_max 27.50
_diffrn_standards_decay_% 0.25
_diffrn_standards_interval_count 150
_diffrn_standards_number 3
_exptl_absorpt_coefficient_mu 5.462
_exptl_absorpt_correction_T_max 0.804
_exptl_absorpt_correction_T_min 0.496
_exptl_absorpt_correction_type psi-scan
_exptl_absorpt_process_details '(North, Phillips & Mathews, 1968)'
_exptl_crystal_colour colorless
_exptl_crystal_density_diffrn 1.890
_exptl_crystal_density_method 'not measured'
_exptl_crystal_description prismatic
_exptl_crystal_size_max 0.200
_exptl_crystal_size_mid 0.180
_exptl_crystal_size_min 0.040
_refine_diff_density_max 0.41
_refine_diff_density_min -0.65
_refine_ls_extinction_coef 0.0008
_refine_ls_extinction_expression Fc^*^=kFc[1+0.001xFc^2^\l^3^/sin(2\q)]^-1/4^
_refine_ls_extinction_method SHELXL
_refine_ls_goodness_of_fit_ref 0.790
_refine_ls_hydrogen_treatment noref
_refine_ls_number_parameters 182
_refine_ls_number_reflns 2094
_refine_ls_R_factor_gt 0.0314
_refine_ls_shift/su_max -0.0010
_refine_ls_structure_factor_coef Fsqd
_refine_ls_weighting_details 'w = 1/[\s^2^(Fo^2^) + (0.1000P)^2^+0.0000P] where P=(Fo^2^+2Fc^2^)/3'
_refine_ls_weighting_scheme calc
_refine_ls_wR_factor_ref 0.1197
_reflns_number_gt 2094
_reflns_number_total 3101
_reflns_threshold_expression >2.0sigma(I)
_cod_data_source_file ol701815j-file001.cif
_cod_data_source_block 2b
_cod_original_cell_volume 1350.1(3)
_cod_original_formula_sum 'C18 H10 Se2 '
_cod_database_code 1505553

loop_
_symmetry_equiv_pos_as_xyz
x,y,z
1/2-x,1/2+y,-z
-x,-y,-z
1/2+x,1/2-y,z

loop_
_atom_site_label
_atom_site_type_symbol
_atom_site_fract_x
_atom_site_fract_y
_atom_site_fract_z
_atom_site_U_iso_or_equiv
_atom_site_adp_type
_atom_site_occupancy
_atom_site_calc_flag
Se(1) Se 0.65774(3) 0.51669(5) 0.72411(4) 0.0394(2) Uani 1.00 d
Se(2) Se 0.59120(3) 0.21016(5) 0.16574(4) 0.0412(2) Uani 1.00 d
C(1) C 0.4363(3) 0.2198(5) 0.6221(4) 0.043(1) Uani 1.00 d
C(2) C 0.3946(3) 0.2177(5) 0.7221(5) 0.048(1) Uani 1.00 d
C(3) C 0.4323(3) 0.3062(6) 0.8294(4) 0.047(1) Uani 1.00 d
C(4) C 0.5102(3) 0.3948(5) 0.8366(4) 0.0418(10) Uani 1.00 d
C(5) C 0.5517(3) 0.3983(4) 0.7345(4) 0.0344(8) Uani 1.00 d
C(6) C 0.6454(3) 0.4311(5) 0.5618(4) 0.0337(8) Uani 1.00 d
C(7) C 0.7031(3) 0.4619(5) 0.4819(4) 0.0344(8) Uani 1.00 d
C(8) C 0.6844(3) 0.3903(4) 0.3648(4) 0.0322(8) Uani 1.00 d
C(9) C 0.7354(3) 0.4107(4) 0.2673(4) 0.0323(8) Uani 1.00 d
C(10) C 0.8149(3) 0.5005(5) 0.2732(4) 0.0384(9) Uani 1.00 d
C(11) C 0.8569(3) 0.5064(5) 0.1728(4) 0.0426(10) Uani 1.00 d
C(12) C 0.8187(4) 0.4234(5) 0.0636(4) 0.0438(10) Uani 1.00 d
C(13) C 0.7398(4) 0.3357(5) 0.0531(4) 0.044(1) Uani 1.00 d
C(14) C 0.6981(3) 0.3280(5) 0.1568(4) 0.0339(8) Uani 1.00 d
C(15) C 0.6073(3) 0.2872(4) 0.3317(4) 0.0323(8) Uani 1.00 d
C(16) C 0.5495(3) 0.2549(5) 0.4119(4) 0.0346(8) Uani 1.00 d
C(17) C 0.5685(3) 0.3271(4) 0.5290(3) 0.0303(7) Uani 1.00 d
C(18) C 0.5154(3) 0.3105(4) 0.6254(4) 0.0339(8) Uani 1.00 d
H(1) H 0.4111 0.1576 0.5492 0.0511 Uiso 1.00 calc
H(2) H 0.3397 0.1555 0.7171 0.0563 Uiso 1.00 calc
H(3) H 0.4027 0.3039 0.8987 0.0543 Uiso 1.00 calc
H(4) H 0.5359 0.4562 0.9105 0.0494 Uiso 1.00 calc
H(5) H 0.7548 0.5325 0.5065 0.0399 Uiso 1.00 calc
H(6) H 0.8412 0.5581 0.3479 0.0446 Uiso 1.00 calc
H(7) H 0.9121 0.5683 0.1773 0.0510 Uiso 1.00 calc
H(8) H 0.8481 0.4287 -0.0058 0.0529 Uiso 1.00 calc
H(9) H 0.7132 0.2796 -0.0233 0.0510 Uiso 1.00 calc
H(10) H 0.4981 0.1847 0.3878 0.0408 Uiso 1.00 calc

loop_
_atom_site_aniso_label
_atom_site_aniso_U_11
_atom_site_aniso_U_22
_atom_site_aniso_U_33
_atom_site_aniso_U_12
_atom_site_aniso_U_13
_atom_site_aniso_U_23
Se(1) 0.0368(3) 0.0480(3) 0.0339(2) -0.0076(2) 0.0094(2) -0.0070(2)
Se(2) 0.0460(3) 0.0426(3) 0.0344(3) -0.0092(2) 0.0084(2) -0.0071(2)
C(1) 0.040(2) 0.043(2) 0.046(2) -0.006(2) 0.009(2) 0.007(2)
C(2) 0.037(2) 0.052(3) 0.060(3) -0.001(2) 0.020(2) 0.014(2)
C(3) 0.048(2) 0.054(3) 0.045(3) 0.011(2) 0.024(2) 0.013(2)
C(4) 0.043(2) 0.045(2) 0.039(2) 0.003(2) 0.014(2) 0.006(2)
C(5) 0.032(2) 0.035(2) 0.036(2) 0.004(2) 0.007(2) 0.004(2)
C(6) 0.033(2) 0.036(2) 0.031(2) 0.001(2) 0.003(2) 0.000(2)
C(7) 0.030(2) 0.039(2) 0.034(2) 0.000(2) 0.006(2) 0.001(2)
C(8) 0.028(2) 0.033(2) 0.034(2) 0.003(1) 0.005(2) 0.006(2)
C(9) 0.036(2) 0.029(2) 0.031(2) 0.005(2) 0.008(2) 0.005(2)
C(10) 0.040(2) 0.036(2) 0.038(2) -0.003(2) 0.008(2) -0.002(2)
C(11) 0.047(2) 0.040(2) 0.044(2) -0.003(2) 0.016(2) 0.004(2)
C(12) 0.058(3) 0.037(2) 0.040(2) 0.005(2) 0.021(2) 0.003(2)
C(13) 0.065(3) 0.035(2) 0.031(2) 0.008(2) 0.010(2) -0.002(2)
C(14) 0.038(2) 0.032(2) 0.031(2) 0.000(2) 0.006(2) 0.001(2)
C(15) 0.033(2) 0.033(2) 0.028(2) -0.002(2) 0.002(2) -0.001(1)
C(16) 0.034(2) 0.033(2) 0.035(2) -0.003(2) 0.005(2) 0.002(2)
C(17) 0.030(2) 0.033(2) 0.027(2) 0.001(2) 0.004(1) 0.003(2)
C(18) 0.032(2) 0.033(2) 0.036(2) 0.002(2) 0.006(2) 0.006(2)

loop_
_atom_type_symbol
_atom_type_description
_atom_type_scat_dispersion_real
_atom_type_scat_dispersion_imag
_atom_type_scat_source
C C 0.003 0.002
;International Tables for Crystallography
(1992, Vol. C, Tables 4.2.6.8 and 6.1.1.4)
;
H H 0.000 0.000
;International Tables for Crystallography
(1992, Vol. C, Table 6.1.1.4)
;
Se Se -0.093 2.226
;International Tables for Crystallography
(1992, Vol. C, Tables 4.2.6.8 and 6.1.1.4)
;

loop_
_geom_angle_atom_site_label_1
_geom_angle_atom_site_label_2
_geom_angle_atom_site_label_3
_geom_angle
_geom_angle_publ_flag
C(5) Se(1) C(6) 87.1(2) yes
C(14) Se(2) C(15) 86.9(2) yes
C(2) C(1) C(18) 120.8(4) yes
C(2) C(1) H(1) 119.9 no
C(18) C(1) H(1) 119.4 no
C(1) C(2) C(3) 120.0(4) yes
C(1) C(2) H(2) 119.3 no
C(3) C(2) H(2) 120.7 no
C(2) C(3) C(4) 120.9(5) yes
C(2) C(3) H(3) 119.3 no
C(4) C(3) H(3) 119.8 no
C(3) C(4) C(5) 119.1(4) yes
C(3) C(4) H(4) 120.7 no
C(5) C(4) H(4) 120.2 no
Se(1) C(5) C(4) 125.7(3) yes
Se(1) C(5) C(18) 113.0(3) yes
C(4) C(5) C(18) 121.3(4) yes
Se(1) C(6) C(7) 125.7(3) yes
Se(1) C(6) C(17) 112.1(3) yes
C(7) C(6) C(17) 122.2(4) yes
C(6) C(7) C(8) 118.8(4) yes
C(6) C(7) H(5) 120.5 no
C(8) C(7) H(5) 120.7 no
C(7) C(8) C(9) 126.9(3) yes
C(7) C(8) C(15) 119.1(4) yes
C(9) C(8) C(15) 114.0(3) yes
C(8) C(9) C(10) 127.4(4) yes
C(8) C(9) C(14) 114.2(3) yes
C(10) C(9) C(14) 118.4(4) yes
C(9) C(10) C(11) 120.8(4) yes
C(9) C(10) H(6) 119.5 no
C(11) C(10) H(6) 119.7 no
C(10) C(11) C(12) 120.0(4) yes
C(10) C(11) H(7) 120.5 no
C(12) C(11) H(7) 119.5 no
C(11) C(12) C(13) 121.1(5) yes
C(11) C(12) H(8) 119.4 no
C(13) C(12) H(8) 119.5 no
C(12) C(13) C(14) 118.6(4) yes
C(12) C(13) H(9) 120.7 no
C(14) C(13) H(9) 120.7 no
Se(2) C(14) C(9) 112.8(3) yes
Se(2) C(14) C(13) 126.1(3) yes
C(9) C(14) C(13) 121.1(4) yes
Se(2) C(15) C(8) 112.0(3) yes
Se(2) C(15) C(16) 125.6(3) yes
C(8) C(15) C(16) 122.3(4) yes
C(15) C(16) C(17) 118.4(4) yes
C(15) C(16) H(10) 121.0 no
C(17) C(16) H(10) 120.7 no
C(6) C(17) C(16) 119.2(4) yes
C(6) C(17) C(18) 114.1(3) yes
C(16) C(17) C(18) 126.7(4) yes
C(1) C(18) C(5) 118.0(4) yes
C(1) C(18) C(17) 128.3(4) yes
C(5) C(18) C(17) 113.7(3) yes

loop_
_geom_bond_atom_site_label_1
_geom_bond_atom_site_label_2
_geom_bond_distance
_geom_bond_publ_flag
Se(1) C(5) 1.888(4) yes
Se(1) C(6) 1.895(4) yes
Se(2) C(14) 1.892(4) yes
Se(2) C(15) 1.897(4) yes
C(1) C(2) 1.377(8) yes
C(1) C(18) 1.393(6) yes
C(1) H(1) 0.960 no
C(2) C(3) 1.401(7) yes
C(2) H(2) 0.959 no
C(3) C(4) 1.361(7) yes
C(3) H(3) 0.961 no
C(4) C(5) 1.396(7) yes
C(4) H(4) 0.966 no
C(5) C(18) 1.408(6) yes
C(6) C(7) 1.382(6) yes
C(6) C(17) 1.419(5) yes
C(7) C(8) 1.391(6) yes
C(7) H(5) 0.961 no
C(8) C(9) 1.454(6) yes
C(8) C(15) 1.417(5) yes
C(9) C(10) 1.389(6) yes
C(9) C(14) 1.400(5) yes
C(10) C(11) 1.384(7) yes
C(10) H(6) 0.957 no
C(11) C(12) 1.392(6) yes
C(11) H(7) 0.961 no
C(12) C(13) 1.365(7) yes
C(12) H(8) 0.961 no
C(13) C(14) 1.414(7) yes
C(13) H(9) 0.965 no
C(15) C(16) 1.388(6) yes
C(16) C(17) 1.395(6) yes
C(16) H(10) 0.954 no
C(17) C(18) 1.462(6) yes

loop_
_geom_contact_atom_site_label_1
_geom_contact_atom_site_label_2
_geom_contact_distance
_geom_contact_site_symmetry_2
Se(1) C(14) 3.481(4) 2_656
C(1) C(7) 3.458(6) 3_666
C(3) C(9) 3.454(6) 3_666
C(3) C(8) 3.553(6) 3_666
C(4) C(15) 3.525(6) 3_666
C(5) C(15) 3.546(5) 3_666
C(5) C(16) 3.559(5) 3_666
C(6) C(18) 3.527(5) 3_666
C(17) C(17) 3.578(7) 3_666

loop_
_geom_torsion_atom_site_label_1
_geom_torsion_atom_site_label_2
_geom_torsion_atom_site_label_3
_geom_torsion_atom_site_label_4
_geom_torsion
_geom_torsion_publ_flag
Se(1) C(5) C(4) C(3) 178.5(3) yes
Se(1) C(5) C(18) C(1) -179.3(3) yes
Se(1) C(5) C(18) C(17) 1.3(4) yes
Se(1) C(6) C(7) C(8) -179.6(3) yes
Se(1) C(6) C(17) C(16) 179.6(3) yes
Se(1) C(6) C(17) C(18) 0.9(4) yes
Se(2) C(14) C(9) C(8) -0.5(4) yes
Se(2) C(14) C(9) C(10) 179.2(3) yes
Se(2) C(14) C(13) C(12) -178.1(3) yes
Se(2) C(15) C(8) C(7) 177.3(3) yes
Se(2) C(15) C(8) C(9) -1.7(4) yes
Se(2) C(15) C(16) C(17) -176.9(3) yes
C(1) C(2) C(3) C(4) 0.0(7) yes
C(1) C(18) C(5) C(4) 0.1(6) yes
C(1) C(18) C(17) C(6) 179.3(4) yes
C(1) C(18) C(17) C(16) 0.7(7) yes
C(2) C(1) C(18) C(5) 0.7(6) yes
C(2) C(1) C(18) C(17) -180.0(4) yes
C(2) C(3) C(4) C(5) 0.8(7) yes
C(3) C(2) C(1) C(18) -0.8(7) yes
C(3) C(4) C(5) C(18) -0.8(6) yes
C(4) C(5) Se(1) C(6) 180.0(4) yes
C(4) C(5) C(18) C(17) -179.3(4) yes
C(5) Se(1) C(6) C(7) -179.7(4) yes
C(5) Se(1) C(6) C(17) -0.1(3) yes
C(5) C(18) C(17) C(6) -1.4(5) yes
C(5) C(18) C(17) C(16) 180.0(4) yes
C(6) Se(1) C(5) C(18) -0.7(3) yes
C(6) C(7) C(8) C(9) 178.4(4) yes
C(6) C(7) C(8) C(15) -0.5(5) yes
C(6) C(17) C(16) C(15) 0.3(5) yes
C(7) C(6) C(17) C(16) -0.8(6) yes
C(7) C(6) C(17) C(18) -179.6(3) yes
C(7) C(8) C(9) C(10) 2.8(6) yes
C(7) C(8) C(9) C(14) -177.5(4) yes
C(7) C(8) C(15) C(16) 0.0(6) yes
C(8) C(7) C(6) C(17) 0.9(6) yes
C(8) C(9) C(10) C(11) 178.9(4) yes
C(8) C(9) C(14) C(13) -180.0(4) yes
C(8) C(15) Se(2) C(14) 1.2(3) yes
C(8) C(15) C(16) C(17) 0.1(6) yes
C(9) C(8) C(15) C(16) -179.1(3) yes
C(9) C(10) C(11) C(12) 0.9(6) yes
C(9) C(14) Se(2) C(15) -0.4(3) yes
C(9) C(14) C(13) C(12) 1.3(6) yes
C(10) C(9) C(8) C(15) -178.2(4) yes
C(10) C(9) C(14) C(13) -0.2(6) yes
C(10) C(11) C(12) C(13) 0.2(7) yes
C(11) C(10) C(9) C(14) -0.8(6) yes
C(11) C(12) C(13) C(14) -1.3(6) yes
C(13) C(14) Se(2) C(15) 179.1(4) yes
C(14) Se(2) C(15) C(16) 178.4(4) yes
C(14) C(9) C(8) C(15) 1.5(5) yes
C(15) C(16) C(17) C(18) 178.9(4) yes
C(15) C(16) C(17) C(18) 178.9(4) yes

loop_
_cod_related_entry_id
_cod_related_entry_code
_cod_related_entry_database
1 21151696 ChemSpider
